data_2221263
loop_
_publ_author_name
'Tang, Zheng'
'Ding, Xiao-Liang'
'Dong, Wen-Liang'
'Zhao, Bao-Xiang'

_publ_section_title 1-[(6-Chloro-3-pyridyl)methyl]-<i>N</i>-(4-ethoxyphenyl)-3-phenyl-1<i>H</i>-pyrazole-5-carboxamide
_journal_coeditor_code BG2246
_journal_issue 4
_journal_name_full 'Acta Crystallographica Section E'
_journal_page_first o865
_journal_page_last o866
_journal_paper_doi 10.1107/S1600536809010290
_journal_volume 65
_journal_year 2009
_chemical_formula_iupac 'C24 H21 Cl N4 O2'
_chemical_formula_moiety 'C24 H21 Cl N4 O2'
_chemical_formula_sum 'C24 H21 Cl N4 O2'
_chemical_formula_weight 432.90
_chemical_name_systematic
;
1-[(6-Chloro-3-pyridyl)methyl]-<i>N</i>-(4-ethoxyphenyl)-3-phenyl-
1<i>H</i>-pyrazole-5-carboxamide
;
_space_group_IT_number 14
_symmetry_cell_setting monoclinic
_symmetry_space_group_name_Hall '-P 2yn'
_symmetry_space_group_name_H-M 'P 1 21/n 1'
_atom_sites_solution_hydrogens geom
_atom_sites_solution_primary direct
_atom_sites_solution_secondary difmap
_audit_creation_method SHELXL-97
_cell_angle_alpha 90.00
_cell_angle_beta 96.446(2)
_cell_angle_gamma 90.00
_cell_formula_units_Z 4
_cell_length_a 10.0697(12)
_cell_length_b 5.1399(6)
_cell_length_c 40.990(5)
_cell_measurement_reflns_used 2064
_cell_measurement_temperature 298(2)
_cell_measurement_theta_max 22.06
_cell_measurement_theta_min 2.66
_cell_volume 2108.1(4)
_computing_cell_refinement 'SAINT (Bruker, 2005)'
_computing_data_collection 'SMART (Bruker, 2005)'
_computing_data_reduction 'SAINT (Bruker, 2005)'
_computing_molecular_graphics 'XP in SHELXTL (Sheldrick, 2008)'
_computing_publication_material 'SHELXL97 (Sheldrick, 2008)'
_computing_structure_refinement 'SHELXL97 (Sheldrick, 2008)'
_computing_structure_solution 'SHELXS97 (Sheldrick, 2008)'
_diffrn_ambient_temperature 298(2)
_diffrn_measured_fraction_theta_full 0.995
_diffrn_measured_fraction_theta_max 0.995
_diffrn_measurement_device_type 'Bruker SMART CCD area-detector'
_diffrn_measurement_method '\f and \w'
_diffrn_radiation_monochromator graphite
_diffrn_radiation_source 'fine-focus sealed tube'
_diffrn_radiation_type MoK\a
_diffrn_radiation_wavelength 0.71073
_diffrn_reflns_av_R_equivalents 0.0314
_diffrn_reflns_av_sigmaI/netI 0.0352
_diffrn_reflns_limit_h_max 11
_diffrn_reflns_limit_h_min -9
_diffrn_reflns_limit_k_max 6
_diffrn_reflns_limit_k_min -6
_diffrn_reflns_limit_l_max 48
_diffrn_reflns_limit_l_min -46
_diffrn_reflns_number 10472
_diffrn_reflns_theta_full 25.04
_diffrn_reflns_theta_max 25.04
_diffrn_reflns_theta_min 1.00
_exptl_absorpt_coefficient_mu 0.211
_exptl_absorpt_correction_T_max 0.98
_exptl_absorpt_correction_T_min 0.96
_exptl_absorpt_correction_type multi-scan
_exptl_absorpt_process_details '(SADABS; Bruker, 2005)'
_exptl_crystal_colour colourless
_exptl_crystal_density_diffrn 1.364
_exptl_crystal_density_method 'not measured'
_exptl_crystal_description block
_exptl_crystal_F_000 904
_exptl_crystal_size_max 0.15
_exptl_crystal_size_mid 0.12
_exptl_crystal_size_min 0.10
_refine_diff_density_max 0.144
_refine_diff_density_min -0.225
_refine_ls_extinction_method none
_refine_ls_goodness_of_fit_ref 1.030
_refine_ls_hydrogen_treatment constr
_refine_ls_matrix_type full
_refine_ls_number_parameters 280
_refine_ls_number_reflns 3699
_refine_ls_number_restraints 0
_refine_ls_restrained_S_all 1.030
_refine_ls_R_factor_all 0.0663
_refine_ls_R_factor_gt 0.0403
_refine_ls_shift/su_max 0.000
_refine_ls_shift/su_mean 0.000
_refine_ls_structure_factor_coef Fsqd
_refine_ls_weighting_details 'calc w=1/[\s^2^(Fo^2^)+(0.0455P)^2^+0.3478P] where P=(Fo^2^+2Fc^2^)/3'
_refine_ls_weighting_scheme calc
_refine_ls_wR_factor_gt 0.0906
_refine_ls_wR_factor_ref 0.1036
_reflns_number_gt 2571
_reflns_number_total 3699
_reflns_threshold_expression I>2\s(I)
_cod_data_source_file bg2246.cif
_cod_data_source_block I
_cod_original_sg_symbol_H-M 'P 21/n'
_cod_database_code 2221263
_cod_database_fobs_code 2221263

loop_
_symmetry_equiv_pos_as_xyz
'x, y, z'
'-x+1/2, y+1/2, -z+1/2'
'-x, -y, -z'
'x-1/2, -y-1/2, z-1/2'

loop_
_atom_site_type_symbol
_atom_site_label
_atom_site_fract_x
_atom_site_fract_y
_atom_site_fract_z
_atom_site_U_iso_or_equiv
_atom_site_adp_type
_atom_site_calc_flag
_atom_site_refinement_flags
_atom_site_occupancy
_atom_site_disorder_assembly
_atom_site_disorder_group
Cl Cl1 0.71782(6) -0.22109(13) 0.164051(17) 0.0697(2) Uani d . 1 . .
O O1 0.10720(14) 0.0159(3) 0.08714(4) 0.0596(4) Uani d . 1 . .
O O2 -0.32793(14) -0.7133(3) 0.00202(4) 0.0592(4) Uani d . 1 . .
N N1 0.15163(15) 0.5760(3) 0.16155(4) 0.0401(4) Uani d . 1 . .
N N2 0.14531(15) 0.4370(3) 0.13344(4) 0.0382(4) Uani d . 1 . .
N N3 0.60325(16) 0.1539(4) 0.12864(4) 0.0478(5) Uani d . 1 . .
N N4 -0.10977(15) -0.0112(3) 0.09696(4) 0.0453(4) Uani d . 1 . .
H H4 -0.1670 0.0486 0.1091 0.054 Uiso calc R 1 . .
C C1 0.04487(18) 0.5012(4) 0.17605(5) 0.0384(5) Uani d . 1 . .
C C2 -0.02871(19) 0.3133(4) 0.15696(5) 0.0420(5) Uani d . 1 . .
H H2 -0.1070 0.2322 0.1616 0.050 Uiso calc R 1 . .
C C3 0.03779(18) 0.2730(4) 0.13003(5) 0.0381(5) Uani d . 1 . .
C C4 0.02032(19) 0.6110(4) 0.20807(5) 0.0395(5) Uani d . 1 . .
C C5 -0.0794(2) 0.5097(4) 0.22505(5) 0.0509(6) Uani d . 1 . .
H H5 -0.1304 0.3704 0.2162 0.061 Uiso calc R 1 . .
C C6 -0.1040(2) 0.6129(5) 0.25494(6) 0.0621(7) Uani d . 1 . .
H H6 -0.1718 0.5436 0.2659 0.075 Uiso calc R 1 . .
C C7 -0.0295(3) 0.8158(5) 0.26846(6) 0.0660(7) Uani d . 1 . .
H H7 -0.0462 0.8846 0.2886 0.079 Uiso calc R 1 . .
C C8 0.0708(3) 0.9179(5) 0.25205(6) 0.0695(7) Uani d . 1 . .
H H8 0.1224 1.0551 0.2612 0.083 Uiso calc R 1 . .
C C9 0.0951(2) 0.8179(4) 0.22210(5) 0.0545(6) Uani d . 1 . .
H H9 0.1624 0.8897 0.2111 0.065 Uiso calc R 1 . .
C C10 0.25901(18) 0.4539(4) 0.11441(5) 0.0409(5) Uani d . 1 . .
H H10A 0.2898 0.6327 0.1143 0.049 Uiso calc R 1 . .
H H10B 0.2309 0.4033 0.0919 0.049 Uiso calc R 1 . .
C C11 0.37272(18) 0.2810(4) 0.12835(4) 0.0354(5) Uani d . 1 . .
C C12 0.3565(2) 0.0878(4) 0.15098(5) 0.0452(5) Uani d . 1 . .
H H12 0.2738 0.0643 0.1586 0.054 Uiso calc R 1 . .
C C13 0.4616(2) -0.0693(4) 0.16222(5) 0.0499(6) Uani d . 1 . .
H H13 0.4518 -0.2001 0.1774 0.060 Uiso calc R 1 . .
C C14 0.58170(19) -0.0273(4) 0.15031(5) 0.0435(5) Uani d . 1 . .
C C15 0.4985(2) 0.3043(4) 0.11817(5) 0.0457(5) Uani d . 1 . .
H H15 0.5112 0.4336 0.1030 0.055 Uiso calc R 1 . .
C C16 0.01583(19) 0.0825(4) 0.10273(5) 0.0413(5) Uani d . 1 . .
C C17 -0.15751(19) -0.1981(4) 0.07291(5) 0.0417(5) Uani d . 1 . .
C C18 -0.0756(2) -0.3663(4) 0.05794(5) 0.0464(5) Uani d . 1 . .
H H18 0.0164 -0.3612 0.0637 0.056 Uiso calc R 1 . .
C C19 -0.1289(2) -0.5423(4) 0.03440(5) 0.0486(5) Uani d . 1 . .
H H19 -0.0725 -0.6532 0.0245 0.058 Uiso calc R 1 . .
C C20 -0.2651(2) -0.5540(4) 0.02558(5) 0.0462(5) Uani d . 1 . .
C C21 -0.3474(2) -0.3877(5) 0.04087(5) 0.0540(6) Uani d . 1 . .
H H21 -0.4395 -0.3950 0.0353 0.065 Uiso calc R 1 . .
C C22 -0.2944(2) -0.2126(4) 0.06405(5) 0.0521(6) Uani d . 1 . .
H H22 -0.3511 -0.1021 0.0740 0.062 Uiso calc R 1 . .
C C23 -0.2494(2) -0.8951(5) -0.01383(6) 0.0588(6) Uani d . 1 . .
H H23A -0.2020 -1.0104 0.0022 0.071 Uiso calc R 1 . .
H H23B -0.1844 -0.8044 -0.0254 0.071 Uiso calc R 1 . .
C C24 -0.3440(3) -1.0481(6) -0.03759(6) 0.0780(8) Uani d . 1 . .
H H24A -0.4154 -1.1156 -0.0264 0.117 Uiso calc R 1 . .
H H24B -0.2969 -1.1896 -0.0463 0.117 Uiso calc R 1 . .
H H24C -0.3802 -0.9367 -0.0552 0.117 Uiso calc R 1 . .

loop_
_atom_site_aniso_label
_atom_site_aniso_U_11
_atom_site_aniso_U_22
_atom_site_aniso_U_33
_atom_site_aniso_U_12
_atom_site_aniso_U_13
_atom_site_aniso_U_23
Cl1 0.0448(3) 0.0661(4) 0.0967(5) 0.0083(3) 0.0017(3) 0.0136(4)
O1 0.0435(9) 0.0673(11) 0.0702(11) -0.0103(8) 0.0162(8) -0.0280(9)
O2 0.0513(9) 0.0624(10) 0.0624(10) -0.0076(8) 0.0004(7) -0.0262(8)
N1 0.0388(9) 0.0392(10) 0.0424(10) -0.0022(8) 0.0045(7) -0.0058(8)
N2 0.0367(9) 0.0396(10) 0.0387(9) -0.0042(8) 0.0063(7) -0.0059(8)
N3 0.0407(10) 0.0492(11) 0.0549(11) -0.0024(9) 0.0119(8) -0.0025(9)
N4 0.0378(9) 0.0557(11) 0.0430(10) -0.0096(8) 0.0068(7) -0.0140(9)
C1 0.0320(10) 0.0398(12) 0.0431(12) 0.0012(9) 0.0028(9) -0.0005(10)
C2 0.0333(11) 0.0481(13) 0.0446(12) -0.0057(10) 0.0043(9) -0.0059(10)
C3 0.0320(10) 0.0415(12) 0.0403(11) -0.0030(9) 0.0013(9) -0.0033(9)
C4 0.0369(11) 0.0400(12) 0.0408(11) 0.0063(9) 0.0011(9) -0.0026(9)
C5 0.0520(13) 0.0550(14) 0.0461(13) -0.0029(11) 0.0076(10) -0.0045(11)
C6 0.0677(16) 0.0717(17) 0.0502(14) 0.0057(14) 0.0210(12) 0.0006(13)
C7 0.0872(19) 0.0653(17) 0.0466(14) 0.0106(15) 0.0123(13) -0.0111(13)
C8 0.0876(19) 0.0611(17) 0.0595(16) -0.0088(15) 0.0065(14) -0.0214(13)
C9 0.0589(14) 0.0545(15) 0.0510(14) -0.0081(12) 0.0104(11) -0.0106(12)
C10 0.0406(11) 0.0427(12) 0.0406(12) -0.0054(10) 0.0101(9) -0.0014(10)
C11 0.0357(11) 0.0351(11) 0.0359(11) -0.0049(9) 0.0057(8) -0.0059(9)
C12 0.0369(12) 0.0518(14) 0.0479(12) -0.0053(10) 0.0095(9) 0.0053(11)
C13 0.0469(13) 0.0509(14) 0.0517(13) -0.0037(11) 0.0048(10) 0.0130(11)
C14 0.0351(11) 0.0435(13) 0.0508(13) -0.0016(9) 0.0006(9) -0.0057(11)
C15 0.0461(13) 0.0454(13) 0.0471(13) -0.0039(10) 0.0129(10) 0.0043(10)
C16 0.0391(12) 0.0418(12) 0.0427(12) -0.0047(10) 0.0032(9) -0.0041(10)
C17 0.0436(12) 0.0447(13) 0.0366(11) -0.0090(10) 0.0032(9) -0.0046(10)
C18 0.0388(12) 0.0456(13) 0.0528(13) -0.0020(10) -0.0040(10) -0.0053(11)
C19 0.0488(13) 0.0446(13) 0.0520(13) 0.0016(11) 0.0034(10) -0.0096(11)
C20 0.0485(13) 0.0457(13) 0.0437(12) -0.0117(11) 0.0019(10) -0.0092(10)
C21 0.0366(12) 0.0693(16) 0.0562(14) -0.0104(11) 0.0048(10) -0.0195(12)
C22 0.0412(12) 0.0626(15) 0.0536(14) -0.0070(11) 0.0105(10) -0.0195(12)
C23 0.0591(14) 0.0627(16) 0.0562(14) -0.0098(13) 0.0135(11) -0.0187(12)
C24 0.0737(17) 0.092(2) 0.0695(17) -0.0161(16) 0.0130(13) -0.0413(16)

loop_
_atom_type_symbol
_atom_type_description
_atom_type_scat_dispersion_real
_atom_type_scat_dispersion_imag
_atom_type_scat_source
C C 0.0033 0.0016 'International Tables Vol C Tables 4.2.6.8 and 6.1.1.4'
H H 0.0000 0.0000 'International Tables Vol C Tables 4.2.6.8 and 6.1.1.4'
N N 0.0061 0.0033 'International Tables Vol C Tables 4.2.6.8 and 6.1.1.4'
O O 0.0106 0.0060 'International Tables Vol C Tables 4.2.6.8 and 6.1.1.4'
Cl Cl 0.1484 0.1585 'International Tables Vol C Tables 4.2.6.8 and 6.1.1.4'

loop_
_geom_angle_atom_site_label_1
_geom_angle_atom_site_label_2
_geom_angle_atom_site_label_3
_geom_angle_site_symmetry_1
_geom_angle_site_symmetry_3
_geom_angle
_geom_angle_publ_flag
C20 O2 C23 . . 118.55(17) ?
C1 N1 N2 . . 105.24(15) ?
N1 N2 C3 . . 111.98(14) ?
N1 N2 C10 . . 117.37(15) ?
C3 N2 C10 . . 129.97(16) ?
C14 N3 C15 . . 116.06(17) ?
C16 N4 C17 . . 126.88(17) ?
C16 N4 H4 . . 116.6 ?
C17 N4 H4 . . 116.6 ?
N1 C1 C2 . . 110.48(17) ?
N1 C1 C4 . . 120.47(17) ?
C2 C1 C4 . . 129.03(17) ?
C3 C2 C1 . . 106.18(17) ?
C3 C2 H2 . . 126.9 ?
C1 C2 H2 . . 126.9 ?
N2 C3 C2 . . 106.11(16) ?
N2 C3 C16 . . 122.22(16) ?
C2 C3 C16 . . 131.48(17) ?
C5 C4 C9 . . 117.98(19) ?
C5 C4 C1 . . 120.42(18) ?
C9 C4 C1 . . 121.61(18) ?
C6 C5 C4 . . 120.8(2) ?
C6 C5 H5 . . 119.6 ?
C4 C5 H5 . . 119.6 ?
C7 C6 C5 . . 120.5(2) ?
C7 C6 H6 . . 119.7 ?
C5 C6 H6 . . 119.7 ?
C6 C7 C8 . . 119.5(2) ?
C6 C7 H7 . . 120.3 ?
C8 C7 H7 . . 120.3 ?
C9 C8 C7 . . 120.4(2) ?
C9 C8 H8 . . 119.8 ?
C7 C8 H8 . . 119.8 ?
C8 C9 C4 . . 120.8(2) ?
C8 C9 H9 . . 119.6 ?
C4 C9 H9 . . 119.6 ?
N2 C10 C11 . . 111.72(16) ?
N2 C10 H10A . . 109.3 ?
C11 C10 H10A . . 109.3 ?
N2 C10 H10B . . 109.3 ?
C11 C10 H10B . . 109.3 ?
H10A C10 H10B . . 107.9 ?
C12 C11 C15 . . 116.50(18) ?
C12 C11 C10 . . 122.38(16) ?
C15 C11 C10 . . 121.09(18) ?
C13 C12 C11 . . 120.33(18) ?
C13 C12 H12 . . 119.8 ?
C11 C12 H12 . . 119.8 ?
C12 C13 C14 . . 117.8(2) ?
C12 C13 H13 . . 121.1 ?
C14 C13 H13 . . 121.1 ?
N3 C14 C13 . . 124.61(19) ?
N3 C14 Cl1 . . 116.05(15) ?
C13 C14 Cl1 . . 119.34(17) ?
N3 C15 C11 . . 124.67(19) ?
N3 C15 H15 . . 117.7 ?
C11 C15 H15 . . 117.7 ?
O1 C16 N4 . . 123.54(18) ?
O1 C16 C3 . . 121.32(17) ?
N4 C16 C3 . . 115.13(17) ?
C18 C17 C22 . . 118.31(19) ?
C18 C17 N4 . . 123.88(18) ?
C22 C17 N4 . . 117.81(18) ?
C17 C18 C19 . . 120.80(19) ?
C17 C18 H18 . . 119.6 ?
C19 C18 H18 . . 119.6 ?
C20 C19 C18 . . 120.46(19) ?
C20 C19 H19 . . 119.8 ?
C18 C19 H19 . . 119.8 ?
O2 C20 C19 . . 125.40(19) ?
O2 C20 C21 . . 115.80(18) ?
C19 C20 C21 . . 118.78(19) ?
C22 C21 C20 . . 120.72(19) ?
C22 C21 H21 . . 119.6 ?
C20 C21 H21 . . 119.6 ?
C21 C22 C17 . . 120.9(2) ?
C21 C22 H22 . . 119.5 ?
C17 C22 H22 . . 119.5 ?
O2 C23 C24 . . 107.08(19) ?
O2 C23 H23A . . 110.3 ?
C24 C23 H23A . . 110.3 ?
O2 C23 H23B . . 110.3 ?
C24 C23 H23B . . 110.3 ?
H23A C23 H23B . . 108.6 ?
C23 C24 H24A . . 109.5 ?
C23 C24 H24B . . 109.5 ?
H24A C24 H24B . . 109.5 ?
C23 C24 H24C . . 109.5 ?
H24A C24 H24C . . 109.5 ?
H24B C24 H24C . . 109.5 ?

loop_
_geom_bond_atom_site_label_1
_geom_bond_atom_site_label_2
_geom_bond_site_symmetry_2
_geom_bond_distance
_geom_bond_publ_flag
Cl1 C14 . 1.736(2) ?
O1 C16 . 1.226(2) ?
O2 C20 . 1.366(2) ?
O2 C23 . 1.427(2) ?
N1 C1 . 1.342(2) ?
N1 N2 . 1.351(2) ?
N2 C3 . 1.367(2) ?
N2 C10 . 1.458(2) ?
N3 C14 . 1.322(3) ?
N3 C15 . 1.339(3) ?
N4 C16 . 1.349(2) ?
N4 C17 . 1.421(2) ?
N4 H4 . 0.8600 ?
C1 C2 . 1.401(3) ?
C1 C4 . 1.475(3) ?
C2 C3 . 1.370(3) ?
C2 H2 . 0.9300 ?
C3 C16 . 1.485(3) ?
C4 C5 . 1.386(3) ?
C4 C9 . 1.390(3) ?
C5 C6 . 1.383(3) ?
C5 H5 . 0.9300 ?
C6 C7 . 1.365(3) ?
C6 H6 . 0.9300 ?
C7 C8 . 1.379(3) ?
C7 H7 . 0.9300 ?
C8 C9 . 1.378(3) ?
C8 H8 . 0.9300 ?
C9 H9 . 0.9300 ?
C10 C11 . 1.510(3) ?
C10 H10A . 0.9700 ?
C10 H10B . 0.9700 ?
C11 C12 . 1.381(3) ?
C11 C15 . 1.382(3) ?
C12 C13 . 1.369(3) ?
C12 H12 . 0.9300 ?
C13 C14 . 1.371(3) ?
C13 H13 . 0.9300 ?
C15 H15 . 0.9300 ?
C17 C18 . 1.385(3) ?
C17 C22 . 1.388(3) ?
C18 C19 . 1.386(3) ?
C18 H18 . 0.9300 ?
C19 C20 . 1.379(3) ?
C19 H19 . 0.9300 ?
C20 C21 . 1.388(3) ?
C21 C22 . 1.372(3) ?
C21 H21 . 0.9300 ?
C22 H22 . 0.9300 ?
C23 C24 . 1.506(3) ?
C23 H23A . 0.9700 ?
C23 H23B . 0.9700 ?
C24 H24A . 0.9600 ?
C24 H24B . 0.9600 ?
C24 H24C . 0.9600 ?

loop_
_geom_hbond_atom_site_label_D
_geom_hbond_atom_site_label_H
_geom_hbond_atom_site_label_A
_geom_hbond_site_symmetry_A
_geom_hbond_distance_DH
_geom_hbond_distance_HA
_geom_hbond_distance_DA
_geom_hbond_angle_DHA
C10 H10B O1 . 0.97 2.35 2.876(3) 114
C18 H18 O1 . 0.93 2.31 2.861(3) 118
C12 H12 Cg1 . 0.93 2.74 3.354(2) 125
N4 H4 N3 1_455 0.86 2.59 3.406(2) 159
C23 H23A Cg2 1_545 0.97 2.71 3.571(3) 149

loop_
_geom_torsion_atom_site_label_1
_geom_torsion_atom_site_label_2
_geom_torsion_atom_site_label_3
_geom_torsion_atom_site_label_4
_geom_torsion_site_symmetry_1
_geom_torsion_site_symmetry_2
_geom_torsion_site_symmetry_3
_geom_torsion_site_symmetry_4
_geom_torsion
_geom_torsion_publ_flag
C1 N1 N2 C3 . . . . -0.8(2) ?
C1 N1 N2 C10 . . . . -172.37(16) ?
N2 N1 C1 C2 . . . . 0.2(2) ?
N2 N1 C1 C4 . . . . 178.97(16) ?
N1 C1 C2 C3 . . . . 0.5(2) ?
C4 C1 C2 C3 . . . . -178.14(19) ?
N1 N2 C3 C2 . . . . 1.2(2) ?
C10 N2 C3 C2 . . . . 171.32(18) ?
N1 N2 C3 C16 . . . . -174.30(17) ?
C10 N2 C3 C16 . . . . -4.1(3) ?
C1 C2 C3 N2 . . . . -1.0(2) ?
C1 C2 C3 C16 . . . . 173.9(2) ?
N1 C1 C4 C5 . . . . -171.48(18) ?
C2 C1 C4 C5 . . . . 7.0(3) ?
N1 C1 C4 C9 . . . . 8.7(3) ?
C2 C1 C4 C9 . . . . -172.8(2) ?
C9 C4 C5 C6 . . . . 0.4(3) ?
C1 C4 C5 C6 . . . . -179.4(2) ?
C4 C5 C6 C7 . . . . -0.6(4) ?
C5 C6 C7 C8 . . . . 0.1(4) ?
C6 C7 C8 C9 . . . . 0.6(4) ?
C7 C8 C9 C4 . . . . -0.7(4) ?
C5 C4 C9 C8 . . . . 0.2(3) ?
C1 C4 C9 C8 . . . . -180.0(2) ?
N1 N2 C10 C11 . . . . 80.0(2) ?
C3 N2 C10 C11 . . . . -89.7(2) ?
N2 C10 C11 C12 . . . . 14.6(3) ?
N2 C10 C11 C15 . . . . -167.36(17) ?
C15 C11 C12 C13 . . . . 0.0(3) ?
C10 C11 C12 C13 . . . . 178.07(19) ?
C11 C12 C13 C14 . . . . 0.1(3) ?
C15 N3 C14 C13 . . . . 0.2(3) ?
C15 N3 C14 Cl1 . . . . -179.67(15) ?
C12 C13 C14 N3 . . . . -0.2(3) ?
C12 C13 C14 Cl1 . . . . 179.70(16) ?
C14 N3 C15 C11 . . . . -0.2(3) ?
C12 C11 C15 N3 . . . . 0.1(3) ?
C10 C11 C15 N3 . . . . -178.05(18) ?
C17 N4 C16 O1 . . . . 0.5(3) ?
C17 N4 C16 C3 . . . . -178.72(18) ?
N2 C3 C16 O1 . . . . 18.9(3) ?
C2 C3 C16 O1 . . . . -155.2(2) ?
N2 C3 C16 N4 . . . . -161.82(18) ?
C2 C3 C16 N4 . . . . 24.0(3) ?
C16 N4 C17 C18 . . . . 19.0(3) ?
C16 N4 C17 C22 . . . . -161.1(2) ?
C22 C17 C18 C19 . . . . 0.8(3) ?
N4 C17 C18 C19 . . . . -179.33(19) ?
C17 C18 C19 C20 . . . . -0.4(3) ?
C23 O2 C20 C19 . . . . 3.9(3) ?
C23 O2 C20 C21 . . . . -177.9(2) ?
C18 C19 C20 O2 . . . . 177.8(2) ?
C18 C19 C20 C21 . . . . -0.4(3) ?
O2 C20 C21 C22 . . . . -177.6(2) ?
C19 C20 C21 C22 . . . . 0.8(3) ?
C20 C21 C22 C17 . . . . -0.3(4) ?
C18 C17 C22 C21 . . . . -0.5(3) ?
N4 C17 C22 C21 . . . . 179.7(2) ?
C20 O2 C23 C24 . . . . 178.38(19) ?

loop_
_cod_related_entry_id
_cod_related_entry_database
_cod_related_entry_code
1 ChemSpider 24742012
